data_2106191
loop_
_publ_author_name
'Durand, J.'
'Galigne, J.L.'
'le Cot, L.'

_publ_section_title
;
 Etudes structurales de (N H4)2 S O3 . H2 O et (N H4)2 P O3 F . H2 O .
 Role stereochimique de la paire libre de S-IV
;
_journal_name_full 'Acta Crystallographica B (24,1968-38,1982)'
_journal_page_first 1414
_journal_page_last 1417
_journal_volume 33
_journal_year 1977
_chemical_formula_sum 'H10 N2 O4 S'
_chemical_name_systematic '(N H4)2 S O3 (H2 O)'
_space_group_IT_number 14
_symmetry_space_group_name_Hall '-P 2ybc'
_symmetry_space_group_name_H-M 'P 1 21/c 1'
_cell_angle_alpha 90
_cell_angle_beta 97.79
_cell_angle_gamma 90
_cell_formula_units_Z 4
_cell_length_a 6.34
_cell_length_b 8.068
_cell_length_c 12.34
_cell_volume 625.380
_citation_journal_id_ASTM ACBCAR
_cod_data_source_file Durand_ACBCAR_1977_1790.cif
_cod_data_source_block H10N2O4S1
_cod_original_cell_volume 625.3798
_cod_original_formula_sum 'H10 N2 O4 S1'
_cod_database_code 2106191

loop_
_symmetry_equiv_pos_as_xyz
x,y,z
-x,y+1/2,-z+1/2
-x,-y,-z
x,-y-1/2,z-1/2

loop_
_atom_site_label
_atom_site_type_symbol
_atom_site_fract_x
_atom_site_fract_y
_atom_site_fract_z
_atom_site_occupancy
_atom_site_U_iso_or_equiv
H7 H+1 0.293 0.364 0.648 1 0.0
O1 O-2 0.2938 0.7083 0.9232 1 0.0
H4 H+1 0.413 0.871 0.673 1 0.0
O4 O-2 0.8349 0.5352 0.6071 1 0.0
N1 N-3 0.3076 0.8087 0.652 1 0.0
O3 O-2 0.3435 0.5154 0.7805 1 0.0
H10 H+1 0.887 0.542 0.679 1 0.0
O2 O-2 -0.009 0.5609 0.8286 1 0.0
S1 S+4 0.2219 0.5388 0.5171 1 0.0
H3 H+1 0.318 0.721 0.691 1 0.0
H5 H+1 0.401 0.274 0.588 1 0.0
H2 H+1 0.217 0.886 0.656 1 0.0
H1 H+1 0.304 0.804 0.583 1 0.0
H8 H+1 0.239 0.35 0.533 1 0.0
N2 N-3 0.2716 0.3005 0.5935 1 0.0
H9 H+1 0.793 0.427 0.598 1 0.0
H6 H+1 0.194 0.229 0.616 1 0.0
